data_3500122
loop_
_publ_author_name
'Noelia Santamar\'ia'
'Miguel Quir\'os'
'Juan M. Salas'

_publ_section_references
;
Bruker (1999). SADABS, SMART and SAINT. Bruker AXS Inc., Madison, 
Winsconsin, USA. 
 
Hall, S.R. & du Boulay, D. (1997). Xtal_GX. University of Western 
Australia, Perth, Australia. 
 
Sheldrick, G.M. (1997). SHELXL97. University of G\"ottingen, Germany. 
;
_journal_name_full 'Personal communication to COD'
_journal_year 2022
_chemical_formula_moiety 'C10 H10 Cd I2 N10'
_chemical_formula_sum 'C10 H10 Cd I2 N10'
_chemical_formula_weight 636.48
_space_group_IT_number 2
_space_group_name_Hall '-P 1'
_space_group_name_H-M_alt 'P -1'
_symmetry_cell_setting triclinic
_symmetry_space_group_name_Hall '-P 1'
_symmetry_space_group_name_H-M 'P -1'
_atom_sites_solution_hydrogens geom
_atom_sites_solution_primary heavy
_atom_sites_solution_secondary difmap
_audit_creation_method SHELXL-97
_cell_angle_alpha 82.991(4)
_cell_angle_beta 79.282(4)
_cell_angle_gamma 74.526(4)
_cell_formula_units_Z 2
_cell_length_a 8.5479(19)
_cell_length_b 9.685(2)
_cell_length_c 11.565(3)
_cell_measurement_reflns_used 2394
_cell_measurement_temperature 100(2)
_cell_measurement_theta_max 22.5
_cell_measurement_theta_min 2.2
_cell_volume 904.0(4)
_computing_cell_refinement 'Bruker SMART'
_computing_data_collection 'Bruker SMART (Bruker, 1999)'
_computing_data_reduction 'Bruker SAINT (Bruker, 1999)'
_computing_molecular_graphics 'Xtal_GX (Hall & du Boulay, 1997)'
_computing_publication_material SHELXL-97
_computing_structure_refinement 'SHELXL-97 (Sheldrick, 1997)'
_computing_structure_solution 'SHELXS-97 (Sheldrick, 1997)'
_diffrn_ambient_temperature 100(2)
_diffrn_detector_area_resol_mean 8.26
_diffrn_measured_fraction_theta_full 0.986
_diffrn_measured_fraction_theta_max 0.907
_diffrn_measurement_device_type 'Bruker SMART APEX CCD system'
_diffrn_measurement_method '\f and \w scans'
_diffrn_radiation_monochromator graphite
_diffrn_radiation_source 'fine-focus sealed tube'
_diffrn_radiation_type MoK\a
_diffrn_radiation_wavelength 0.71073
_diffrn_reflns_av_R_equivalents 0.0292
_diffrn_reflns_av_sigmaI/netI 0.0406
_diffrn_reflns_limit_h_max 11
_diffrn_reflns_limit_h_min -11
_diffrn_reflns_limit_k_max 12
_diffrn_reflns_limit_k_min -12
_diffrn_reflns_limit_l_max 14
_diffrn_reflns_limit_l_min -14
_diffrn_reflns_number 10398
_diffrn_reflns_theta_full 26.80
_diffrn_reflns_theta_max 28.17
_diffrn_reflns_theta_min 1.80
_diffrn_standards_decay_% -0.0
_diffrn_standards_number 87
_exptl_absorpt_coefficient_mu 4.637
_exptl_absorpt_correction_T_max 0.836
_exptl_absorpt_correction_T_min 0.652
_exptl_absorpt_correction_type multi-scan
_exptl_absorpt_process_details 'Bruker SADABS (Bruker, 1999)'
_exptl_crystal_colour colourless
_exptl_crystal_density_diffrn 2.338
_exptl_crystal_density_method 'not measured'
_exptl_crystal_description irregular
_exptl_crystal_F_000 588
_exptl_crystal_size_max 0.14
_exptl_crystal_size_mid 0.08
_exptl_crystal_size_min 0.04
_exptl_special_details
; 
 ? 
;
_geom_special_details
; 
 All esds (except the esd in the dihedral angle between two l.s. planes) 
 are estimated using the full covariance matrix.  The cell esds are taken 
 into account individually in the estimation of esds in distances, angles 
 and torsion angles; correlations between esds in cell parameters are only 
 used when they are defined by crystal symmetry.  An approximate (isotropic) 
 treatment of cell esds is used for estimating esds involving l.s. planes. 
;
_refine_diff_density_max 0.995
_refine_diff_density_min -0.728
_refine_diff_density_rms 0.116
_refine_ls_extinction_method none
_refine_ls_goodness_of_fit_ref 0.982
_refine_ls_hydrogen_treatment constr
_refine_ls_matrix_type full
_refine_ls_number_parameters 208
_refine_ls_number_reflns 4024
_refine_ls_number_restraints 0
_refine_ls_restrained_S_all 0.982
_refine_ls_R_factor_all 0.0715
_refine_ls_R_factor_gt 0.0439
_refine_ls_shift/su_max 0.000
_refine_ls_shift/su_mean 0.000
_refine_ls_structure_factor_coef Fsqd
_refine_ls_weighting_details 'calc w=1/[\s^2^(Fo^2^)+(0.0500P)^2^+0.0000P] where P=(Fo^2^+2Fc^2^)/3'
_refine_ls_weighting_scheme calc
_refine_ls_wR_factor_gt 0.0916
_refine_ls_wR_factor_ref 0.1053
_refine_special_details
; 
 Refinement of F^2^ against ALL reflections.  The weighted R-factor wR and 
 goodness of fit S are based on F^2^, conventional R-factors R are based 
 on F, with F set to zero for negative F^2^. The threshold expression of 
 F^2^ > 2sigma(F^2^) is used only for calculating R-factors(gt) etc. and is 
 not relevant to the choice of reflections for refinement.  R-factors based 
 on F^2^ are statistically about twice as large as those based on F, and R- 
 factors based on ALL data will be even larger. 
;
_reflns_number_gt 2804
_reflns_number_total 4024
_reflns_threshold_expression I>2\s(I)
_cod_data_source_file cd7atp.cif
_cod_data_source_block cd7atp
_cod_original_cell_volume 904.0(3)
_cod_database_code 3500122

loop_
_symmetry_equiv_pos_as_xyz
'x, y, z'
'-x, -y, -z'

loop_
_atom_site_label
_atom_site_type_symbol
_atom_site_fract_x
_atom_site_fract_y
_atom_site_fract_z
_atom_site_U_iso_or_equiv
_atom_site_adp_type
_atom_site_occupancy
_atom_site_symmetry_multiplicity
_atom_site_calc_flag
_atom_site_refinement_flags
_atom_site_disorder_assembly
_atom_site_disorder_group
Cd Cd 0.31663(5) 0.12532(5) 0.25187(4) 0.05245(15) Uani 1 1 d . . .
I1 I 0.62124(6) -0.05234(5) 0.22294(5) 0.0855(2) Uani 1 1 d . . .
I2 I 0.05888(6) 0.00538(5) 0.27394(5) 0.07644(18) Uani 1 1 d . . .
N1A N 0.4112(6) 0.4081(5) -0.0693(4) 0.0537(12) Uani 1 1 d . . .
C2A C 0.4232(7) 0.2881(7) 0.0004(5) 0.0543(15) Uani 1 1 d . . .
H2A H 0.5062 0.2030 -0.0178 0.065 Uiso 1 1 d R . .
N3A N 0.3094(6) 0.2940(5) 0.0998(4) 0.0508(12) Uani 1 1 d . . .
C3AA C 0.2139(7) 0.4295(6) 0.0936(5) 0.0490(14) Uani 1 1 d . . .
N4A N 0.0829(6) 0.4926(6) 0.1685(4) 0.0643(14) Uani 1 1 d . . .
C5A C 0.0209(8) 0.6296(7) 0.1351(6) 0.075(2) Uani 1 1 d . . .
H5A H -0.0722 0.6801 0.1857 0.090 Uiso 1 1 d R . .
C6A C 0.0773(8) 0.7051(7) 0.0353(6) 0.0686(18) Uani 1 1 d . . .
H6A H 0.0250 0.8036 0.0196 0.082 Uiso 1 1 d R . .
C7A C 0.2124(8) 0.6374(7) -0.0423(5) 0.0567(15) Uani 1 1 d . . .
N7A N 0.2872(7) 0.6913(5) -0.1416(4) 0.0656(14) Uani 1 1 d . . .
H71A H 0.3738 0.6367 -0.1825 0.079 Uiso 1 1 d R . .
H72A H 0.2501 0.7817 -0.1666 0.079 Uiso 1 1 d R . .
N8A N 0.2750(6) 0.4975(5) -0.0085(4) 0.0494(11) Uani 1 1 d . . .
N1B N 0.1337(6) 0.3635(6) 0.5719(4) 0.0620(14) Uani 1 1 d . . .
C2B C 0.1725(8) 0.2541(7) 0.5049(5) 0.0609(16) Uani 1 1 d . . .
H2B H 0.1285 0.1727 0.5275 0.073 Uiso 1 1 d R . .
N3B N 0.2777(6) 0.2634(5) 0.4029(4) 0.0545(12) Uani 1 1 d . . .
C3AB C 0.3147(7) 0.3901(6) 0.4007(5) 0.0497(14) Uani 1 1 d . . .
N4B N 0.4133(6) 0.4503(5) 0.3192(4) 0.0581(13) Uani 1 1 d . . .
C5B C 0.4172(8) 0.5795(7) 0.3470(5) 0.0626(17) Uani 1 1 d . . .
H5B H 0.4849 0.6297 0.2930 0.075 Uiso 1 1 d R . .
C6B C 0.3335(8) 0.6456(7) 0.4463(5) 0.0652(17) Uani 1 1 d . . .
H6B H 0.3446 0.7380 0.4572 0.078 Uiso 1 1 d R . .
C7B C 0.2315(8) 0.5819(8) 0.5311(6) 0.0662(18) Uani 1 1 d . . .
N7B N 0.1406(6) 0.6271(6) 0.6323(4) 0.0735(16) Uani 1 1 d . . .
H71B H 0.0826 0.5725 0.6774 0.088 Uiso 1 1 d R . .
H72B H 0.1385 0.7116 0.6541 0.088 Uiso 1 1 d R . .
N8B N 0.2295(6) 0.4532(5) 0.5028(4) 0.0561(12) Uani 1 1 d . . .

loop_
_atom_site_aniso_label
_atom_site_aniso_U_11
_atom_site_aniso_U_22
_atom_site_aniso_U_33
_atom_site_aniso_U_23
_atom_site_aniso_U_13
_atom_site_aniso_U_12
Cd 0.0532(3) 0.0469(3) 0.0555(3) -0.0057(2) -0.00409(19) -0.0120(2)
I1 0.0582(3) 0.0572(3) 0.1392(5) -0.0162(3) -0.0239(3) -0.0018(2)
I2 0.0659(3) 0.0672(3) 0.1018(4) 0.0025(3) -0.0147(3) -0.0296(2)
N1A 0.061(3) 0.049(3) 0.043(3) -0.008(2) 0.001(2) -0.006(2)
C2A 0.058(4) 0.049(4) 0.052(4) -0.011(3) -0.004(3) -0.006(3)
N3A 0.052(3) 0.049(3) 0.046(3) -0.004(2) 0.000(2) -0.008(2)
C3AA 0.049(3) 0.051(4) 0.048(3) -0.004(3) -0.004(3) -0.017(3)
N4A 0.055(3) 0.065(4) 0.060(3) -0.009(3) 0.007(3) -0.002(3)
C5A 0.065(4) 0.062(5) 0.076(5) -0.004(4) 0.003(4) 0.013(4)
C6A 0.077(5) 0.051(4) 0.066(4) -0.007(3) -0.014(4) 0.005(3)
C7A 0.067(4) 0.053(4) 0.054(4) -0.005(3) -0.020(3) -0.014(3)
N7A 0.080(4) 0.054(3) 0.056(3) 0.003(3) -0.004(3) -0.013(3)
N8A 0.054(3) 0.045(3) 0.048(3) -0.007(2) -0.010(2) -0.007(2)
N1B 0.057(3) 0.078(4) 0.048(3) -0.002(3) 0.002(2) -0.020(3)
C2B 0.071(4) 0.060(4) 0.052(4) -0.003(3) -0.005(3) -0.022(3)
N3B 0.064(3) 0.055(3) 0.042(3) -0.006(2) 0.003(2) -0.019(3)
C3AB 0.045(3) 0.056(4) 0.046(3) -0.009(3) -0.005(3) -0.009(3)
N4B 0.064(3) 0.055(3) 0.052(3) -0.003(2) -0.001(2) -0.017(3)
C5B 0.066(4) 0.064(4) 0.059(4) -0.002(3) -0.002(3) -0.024(3)
C6B 0.065(4) 0.070(5) 0.060(4) -0.002(3) 0.001(3) -0.025(3)
C7B 0.059(4) 0.070(5) 0.067(4) -0.012(4) -0.016(3) -0.004(3)
N7B 0.067(4) 0.087(4) 0.063(3) -0.034(3) 0.003(3) -0.011(3)
N8B 0.056(3) 0.053(3) 0.058(3) -0.015(3) -0.012(2) -0.005(2)

loop_
_atom_type_symbol
_atom_type_description
_atom_type_scat_dispersion_real
_atom_type_scat_dispersion_imag
_atom_type_scat_source
C C 0.0033 0.0016 'International Tables Vol C Tables 4.2.6.8 and 6.1.1.4'
H H 0.0000 0.0000 'International Tables Vol C Tables 4.2.6.8 and 6.1.1.4'
N N 0.0061 0.0033 'International Tables Vol C Tables 4.2.6.8 and 6.1.1.4'
Cd Cd -0.8075 1.2024 'International Tables Vol C Tables 4.2.6.8 and 6.1.1.4'
I I -0.4742 1.8119 'International Tables Vol C Tables 4.2.6.8 and 6.1.1.4'

loop_
_geom_angle_atom_site_label_1
_geom_angle_atom_site_label_2
_geom_angle_atom_site_label_3
_geom_angle
_geom_angle_site_symmetry_1
_geom_angle_site_symmetry_3
N3A Cd N3B 100.05(17) . .
N3A Cd I1 106.92(11) . .
N3B Cd I1 111.49(13) . .
N3A Cd I2 110.50(12) . .
N3B Cd I2 109.08(12) . .
I1 Cd I2 117.38(3) . .
C2A N1A N8A 101.1(4) . .
N1A C2A N3A 115.8(5) . .
N1A C2A H2A 122.2 . .
N3A C2A H2A 121.9 . .
C3AA N3A C2A 104.4(5) . .
C3AA N3A Cd 129.1(4) . .
C2A N3A Cd 125.5(4) . .
N4A C3AA N3A 129.5(5) . .
N4A C3AA N8A 123.5(5) . .
N3A C3AA N8A 107.0(5) . .
C5A N4A C3AA 113.0(5) . .
N4A C5A C6A 126.6(6) . .
N4A C5A H5A 116.6 . .
C6A C5A H5A 116.9 . .
C5A C6A C7A 119.6(6) . .
C5A C6A H6A 120.2 . .
C7A C6A H6A 120.1 . .
N7A C7A N8A 117.3(6) . .
N7A C7A C6A 129.0(6) . .
N8A C7A C6A 113.7(6) . .
C7A N7A H71A 120.0 . .
C7A N7A H72A 120.0 . .
H71A N7A H72A 120.0 . .
C7A N8A C3AA 123.6(5) . .
C7A N8A N1A 124.7(5) . .
C3AA N8A N1A 111.6(5) . .
C2B N1B N8B 100.1(4) . .
N1B C2B N3B 116.9(6) . .
N1B C2B H2B 121.5 . .
N3B C2B H2B 121.6 . .
C3AB N3B C2B 105.2(5) . .
C3AB N3B Cd 127.9(4) . .
C2B N3B Cd 124.7(4) . .
N4B C3AB N3B 129.1(5) . .
N4B C3AB N8B 123.6(6) . .
N3B C3AB N8B 107.2(5) . .
C3AB N4B C5B 111.9(5) . .
N4B C5B C6B 126.0(6) . .
N4B C5B H5B 117.0 . .
C6B C5B H5B 116.9 . .
C5B C6B C7B 121.7(7) . .
C5B C6B H6B 119.2 . .
C7B C6B H6B 119.0 . .
N7B C7B N8B 117.2(7) . .
N7B C7B C6B 131.1(7) . .
N8B C7B C6B 111.6(6) . .
C7B N7B H71B 120.0 . .
C7B N7B H72B 120.0 . .
H71B N7B H72B 120.0 . .
C7B N8B C3AB 125.1(6) . .
C7B N8B N1B 124.4(5) . .
C3AB N8B N1B 110.5(5) . .

loop_
_geom_bond_atom_site_label_1
_geom_bond_atom_site_label_2
_geom_bond_distance
_geom_bond_site_symmetry_2
Cd N3A 2.248(4) .
Cd N3B 2.251(5) .
Cd I1 2.6978(8) .
Cd I2 2.7115(8) .
N1A C2A 1.322(7) .
N1A N8A 1.380(6) .
C2A N3A 1.356(7) .
C2A H2A 0.9500 .
N3A C3AA 1.349(7) .
C3AA N4A 1.334(7) .
C3AA N8A 1.366(7) .
N4A C5A 1.329(8) .
C5A C6A 1.369(9) .
C5A H5A 0.9500 .
C6A C7A 1.387(8) .
C6A H6A 0.9500 .
C7A N7A 1.326(7) .
C7A N8A 1.355(7) .
N7A H71A 0.8800 .
N7A H72A 0.8800 .
N1B C2B 1.323(7) .
N1B N8B 1.424(7) .
C2B N3B 1.353(7) .
C2B H2B 0.9500 .
N3B C3AB 1.343(7) .
C3AB N4B 1.331(7) .
C3AB N8B 1.384(7) .
N4B C5B 1.340(8) .
C5B C6B 1.367(8) .
C5B H5B 0.9500 .
C6B C7B 1.388(9) .
C6B H6B 0.9500 .
C7B N7B 1.330(8) .
C7B N8B 1.332(9) .
N7B H71B 0.8800 .
N7B H72B 0.8800 .

loop_
_geom_hbond_atom_site_label_D
_geom_hbond_atom_site_label_H
_geom_hbond_atom_site_label_A
_geom_hbond_distance_DH
_geom_hbond_distance_HA
_geom_hbond_distance_DA
_geom_hbond_angle_DHA
_geom_hbond_site_symmetry_A
N7A H71A N4B 0.88 2.23 3.085(7) 164.9 2_665
N7A H72A I1 0.88 3.06 3.756(5) 137.6 2_665
N7B H71B N4A 0.88 2.20 3.033(7) 157.7 2_566
N7B H72B I2 0.88 2.94 3.711(5) 147.8 2_566

_cod_database_fobs_code 3500122
